data_4337540
loop_
_publ_author_name
'Wilson, Richard E.'
'Schnaars, David D.'
'Andrews, Michael B.'
'Cahill, C. L.'

_publ_section_title
;
 Supramolecular interactions in PuO2Cl4(2-) and PuCl6(2-) complexes with
 protonated pyridines: synthesis, crystal structures, and Raman
 spectroscopy.
;
_journal_issue 1
_journal_name_full 'Inorganic chemistry'
_journal_page_first 383
_journal_page_last 392
_journal_paper_doi 10.1021/ic4023294
_journal_volume 53
_journal_year 2014
_chemical_formula_sum 'C10 H10 Cl4 N2 O2 Pu'
_chemical_formula_weight 574.00
_chemical_name_systematic
; 
 ? 
;
_space_group_IT_number 2
_symmetry_cell_setting triclinic
_symmetry_space_group_name_Hall '-P 1'
_symmetry_space_group_name_H-M 'P -1'
_atom_sites_solution_hydrogens geom
_atom_sites_solution_primary direct
_atom_sites_solution_secondary difmap
_audit_creation_method SHELXL-97
_cell_angle_alpha 71.1260(10)
_cell_angle_beta 72.8060(10)
_cell_angle_gamma 86.9620(10)
_cell_formula_units_Z 1
_cell_length_a 5.4456(3)
_cell_length_b 8.5381(5)
_cell_length_c 8.8381(5)
_cell_measurement_reflns_used 2739
_cell_measurement_temperature 100(2)
_cell_measurement_theta_max 33.58
_cell_measurement_theta_min 4.13
_cell_volume 371.04(4)
_computing_structure_refinement 'SHELXL-97 (Sheldrick, 2008)'
_computing_structure_solution 'SHELXS-97 (Sheldrick, 2008)'
_diffrn_ambient_temperature 100(2)
_diffrn_measured_fraction_theta_full 0.995
_diffrn_measured_fraction_theta_max 0.932
_diffrn_measurement_device_type 'BRUKER APEX II'
_diffrn_measurement_method '0.5 deg w/exposures'
_diffrn_radiation_monochromator graphite
_diffrn_radiation_source 'fine-focus sealed tube'
_diffrn_radiation_type MoK\a
_diffrn_radiation_wavelength 0.71073
_diffrn_reflns_av_R_equivalents 0.0132
_diffrn_reflns_av_sigmaI/netI 0.0174
_diffrn_reflns_limit_h_max 8
_diffrn_reflns_limit_h_min -8
_diffrn_reflns_limit_k_max 12
_diffrn_reflns_limit_k_min -13
_diffrn_reflns_limit_l_max 13
_diffrn_reflns_limit_l_min -13
_diffrn_reflns_number 6397
_diffrn_reflns_theta_full 25.00
_diffrn_reflns_theta_max 33.58
_diffrn_reflns_theta_min 4.13
_exptl_absorpt_coefficient_mu 5.158
_exptl_absorpt_correction_T_max 0.7825
_exptl_absorpt_correction_T_min 0.6265
_exptl_absorpt_correction_type multi-scan
_exptl_absorpt_process_details SADABS
_exptl_crystal_colour orange
_exptl_crystal_density_diffrn 2.569
_exptl_crystal_density_method 'not measured'
_exptl_crystal_description prism
_exptl_crystal_F_000 262
_exptl_crystal_size_max 0.10
_exptl_crystal_size_mid 0.08
_exptl_crystal_size_min 0.05
_refine_diff_density_max 0.679
_refine_diff_density_min -1.055
_refine_diff_density_rms 0.101
_refine_ls_extinction_method none
_refine_ls_goodness_of_fit_ref 1.044
_refine_ls_hydrogen_treatment constr
_refine_ls_matrix_type full
_refine_ls_number_parameters 88
_refine_ls_number_reflns 2739
_refine_ls_number_restraints 0
_refine_ls_restrained_S_all 1.044
_refine_ls_R_factor_all 0.0113
_refine_ls_R_factor_gt 0.0113
_refine_ls_shift/su_max 0.000
_refine_ls_shift/su_mean 0.000
_refine_ls_structure_factor_coef Fsqd
_refine_ls_weighting_details 'calc w=1/[\s^2^(Fo^2^)+(0.0135P)^2^+0.1234P] where P=(Fo^2^+2Fc^2^)/3'
_refine_ls_weighting_scheme calc
_refine_ls_wR_factor_gt 0.0270
_refine_ls_wR_factor_ref 0.0270
_reflns_number_gt 2739
_reflns_number_total 2739
_reflns_threshold_expression >2sigma(I)
_cod_data_source_file ic4023294_si_001.cif
_cod_data_source_block one
_cod_database_code 4337540

loop_
_symmetry_equiv_pos_as_xyz
'x, y, z'
'-x, -y, -z'

loop_
_atom_site_label
_atom_site_type_symbol
_atom_site_fract_x
_atom_site_fract_y
_atom_site_fract_z
_atom_site_U_iso_or_equiv
_atom_site_adp_type
_atom_site_occupancy
_atom_site_symmetry_multiplicity
_atom_site_calc_flag
_atom_site_refinement_flags
N1 N 0.6363(3) 0.21272(19) 0.74499(18) 0.0207(3) Uani 1 1 d .
H1B H 0.6682 0.2653 0.8084 0.025 Uiso 1 1 calc R
C1 C 0.4785(4) 0.2793(2) 0.6523(2) 0.0216(3) Uani 1 1 d .
H1A H 0.4046 0.3821 0.6546 0.026 Uiso 1 1 calc R
C2 C 0.7471(3) 0.0691(2) 0.7446(2) 0.0221(3) Uani 1 1 d .
H2A H 0.8597 0.0264 0.8109 0.026 Uiso 1 1 calc R
C4 C 0.6980(3) -0.0170(2) 0.6481(2) 0.0206(3) Uani 1 1 d .
H4A H 0.7768 -0.1188 0.6476 0.025 Uiso 1 1 calc R
C5 C 0.5313(3) 0.0463(2) 0.55068(19) 0.0164(3) Uani 1 1 d .
C3 C 0.4239(3) 0.1977(2) 0.5536(2) 0.0190(3) Uani 1 1 d .
H3A H 0.3126 0.2448 0.4874 0.023 Uiso 1 1 calc R
Pu1 Pu 0.0000 0.5000 0.0000 0.01043(2) Uani 1 2 d S
Cl1 Cl 0.02528(8) 0.43268(5) 0.31114(5) 0.01966(7) Uani 1 1 d .
Cl3 Cl -0.16313(10) 0.19285(5) 0.05552(5) 0.02609(9) Uani 1 1 d .
O1 O 0.3138(2) 0.44108(17) -0.06519(17) 0.0228(2) Uani 1 1 d .

loop_
_atom_site_aniso_label
_atom_site_aniso_U_11
_atom_site_aniso_U_22
_atom_site_aniso_U_33
_atom_site_aniso_U_23
_atom_site_aniso_U_13
_atom_site_aniso_U_12
N1 0.0221(6) 0.0245(7) 0.0214(6) -0.0133(5) -0.0085(5) 0.0014(5)
C1 0.0260(8) 0.0219(7) 0.0219(7) -0.0116(6) -0.0098(6) 0.0034(6)
C2 0.0215(7) 0.0271(8) 0.0249(8) -0.0142(6) -0.0116(6) 0.0038(6)
C4 0.0209(7) 0.0233(7) 0.0246(7) -0.0134(6) -0.0111(6) 0.0045(6)
C5 0.0150(6) 0.0195(6) 0.0171(6) -0.0090(5) -0.0049(5) 0.0002(5)
C3 0.0209(7) 0.0210(7) 0.0202(7) -0.0108(6) -0.0096(6) 0.0041(6)
Pu1 0.01027(3) 0.01263(3) 0.01126(3) -0.00615(2) -0.00515(2) 0.00236(2)
Cl1 0.02693(18) 0.02028(16) 0.01490(15) -0.00620(12) -0.01049(14) 0.00293(14)
Cl3 0.0434(2) 0.01683(16) 0.02214(18) -0.00382(13) -0.01727(17) -0.00512(16)
O1 0.0152(5) 0.0362(7) 0.0265(6) -0.0208(5) -0.0096(5) 0.0080(5)

loop_
_atom_type_symbol
_atom_type_description
_atom_type_scat_dispersion_real
_atom_type_scat_dispersion_imag
_atom_type_scat_source
C C 0.0033 0.0016 'International Tables Vol C Tables 4.2.6.8 and 6.1.1.4'
H H 0.0000 0.0000 'International Tables Vol C Tables 4.2.6.8 and 6.1.1.4'
Cl Cl 0.1484 0.1585 'International Tables Vol C Tables 4.2.6.8 and 6.1.1.4'
N N 0.0061 0.0033 'International Tables Vol C Tables 4.2.6.8 and 6.1.1.4'
O O 0.0106 0.0060 'International Tables Vol C Tables 4.2.6.8 and 6.1.1.4'
Pu Pu -9.4100 4.3056 'International Tables Vol C Tables 4.2.6.8 and 6.1.1.4'

loop_
_geom_angle_atom_site_label_1
_geom_angle_atom_site_label_2
_geom_angle_atom_site_label_3
_geom_angle
_geom_angle_site_symmetry_1
_geom_angle_site_symmetry_3
C2 N1 C1 122.35(15) . .
C2 N1 H1B 118.8 . .
C1 N1 H1B 118.8 . .
N1 C1 C3 119.66(16) . .
N1 C1 H1A 120.2 . .
C3 C1 H1A 120.2 . .
N1 C2 C4 120.05(16) . .
N1 C2 H2A 120.0 . .
C4 C2 H2A 120.0 . .
C2 C4 C5 119.79(16) . .
C2 C4 H4A 120.1 . .
C5 C4 H4A 120.1 . .
C3 C5 C4 117.87(14) . .
C3 C5 C5 121.17(18) . 2_656
C4 C5 C5 120.95(18) . 2_656
C1 C3 C5 120.26(15) . .
C1 C3 H3A 119.9 . .
C5 C3 H3A 119.9 . .
O1 Pu1 O1 180.0 2_565 .
O1 Pu1 Cl3 91.40(5) 2_565 .
O1 Pu1 Cl3 88.60(5) . .
O1 Pu1 Cl3 88.60(5) 2_565 2_565
O1 Pu1 Cl3 91.40(5) . 2_565
Cl3 Pu1 Cl3 180.0 . 2_565
O1 Pu1 Cl1 88.88(4) 2_565 .
O1 Pu1 Cl1 91.12(4) . .
Cl3 Pu1 Cl1 93.106(12) . .
Cl3 Pu1 Cl1 86.893(12) 2_565 .
O1 Pu1 Cl1 91.12(4) 2_565 2_565
O1 Pu1 Cl1 88.88(4) . 2_565
Cl3 Pu1 Cl1 86.895(12) . 2_565
Cl3 Pu1 Cl1 93.106(12) 2_565 2_565
Cl1 Pu1 Cl1 180.0 . 2_565

loop_
_geom_bond_atom_site_label_1
_geom_bond_atom_site_label_2
_geom_bond_distance
_geom_bond_site_symmetry_2
N1 C2 1.338(2) .
N1 C1 1.340(2) .
N1 H1B 0.8800 .
C1 C3 1.379(2) .
C1 H1A 0.9500 .
C2 C4 1.379(2) .
C2 H2A 0.9500 .
C4 C5 1.402(2) .
C4 H4A 0.9500 .
C5 C3 1.395(2) .
C5 C5 1.487(3) 2_656
C3 H3A 0.9500 .
Pu1 O1 1.7375(12) 2_565
Pu1 O1 1.7375(12) .
Pu1 Cl3 2.6578(4) .
Pu1 Cl3 2.6578(4) 2_565
Pu1 Cl1 2.6653(4) .
Pu1 Cl1 2.6653(4) 2_565

loop_
_geom_torsion_atom_site_label_1
_geom_torsion_atom_site_label_2
_geom_torsion_atom_site_label_3
_geom_torsion_atom_site_label_4
_geom_torsion
_geom_torsion_site_symmetry_1
_geom_torsion_site_symmetry_4
C2 N1 C1 C3 0.7(3) . .
C1 N1 C2 C4 -0.8(3) . .
N1 C2 C4 C5 -0.1(3) . .
C2 C4 C5 C3 1.1(2) . .
C2 C4 C5 C5 -178.16(19) . 2_656
N1 C1 C3 C5 0.3(3) . .
C4 C5 C3 C1 -1.1(2) . .
C5 C5 C3 C1 178.08(19) 2_656 .
